data_2229101
loop_
_publ_author_name
'Gonzalez-Gonzalez, Juan Saulo'
'Mart\'inez-Mart\'inez, Francisco J.'
'Garc\'ia-B\'aez, Efr\'en V.'
'Franco-Hern\'andez, Olivia M.'
'Padilla-Mart\'inez, Itzia I.'

_publ_section_title
;
 <i>N</i>,<i>N</i>'-Bis(4-aminobenzyl)oxalamide
;
_journal_coeditor_code IS2647
_journal_issue 2
_journal_name_full 'Acta Crystallographica Section E'
_journal_page_first o398
_journal_paper_doi 10.1107/S1600536811000882
_journal_volume 67
_journal_year 2011
_chemical_formula_iupac 'C16 H18 N4 O2'
_chemical_formula_moiety 'C16 H18 N4 O2'
_chemical_formula_sum 'C16 H18 N4 O2'
_chemical_formula_weight 298.34
_chemical_name_systematic
;
<i>N</i>,<i>N</i>'-Bis(4-aminobenzyl)oxalamide
;
_space_group_IT_number 14
_symmetry_cell_setting monoclinic
_symmetry_space_group_name_Hall '-P 2ybc'
_symmetry_space_group_name_H-M 'P 1 21/c 1'
_atom_sites_solution_hydrogens geom
_atom_sites_solution_primary direct
_atom_sites_solution_secondary difmap
_audit_creation_method SHELXL-97
_cell_angle_alpha 90
_cell_angle_beta 110.151(10)
_cell_angle_gamma 90
_cell_formula_units_Z 4
_cell_length_a 10.7970(9)
_cell_length_b 8.0930(8)
_cell_length_c 17.9888(7)
_cell_measurement_reflns_used 600
_cell_measurement_temperature 293(2)
_cell_measurement_theta_max 25
_cell_measurement_theta_min 20
_cell_volume 1475.6(2)
_computing_cell_refinement 'SAINT (Bruker, 2004)'
_computing_data_collection 'APEX2 (Bruker, 2004)'
_computing_data_reduction 'SAINT (Bruker, 2004)'
_computing_molecular_graphics 'SHELXTL (Sheldrick, 2008)'
_computing_publication_material 'SHELXL97 (Sheldrick, 2008) and WinGX (Farrugia, 1999)'
_computing_structure_refinement 'SHELXL97 (Sheldrick, 2008)'
_computing_structure_solution 'SHELXS97 (Sheldrick, 2008)'
_diffrn_ambient_temperature 293(2)
_diffrn_measured_fraction_theta_full 0.991
_diffrn_measured_fraction_theta_max 0.991
_diffrn_measurement_device 'Bruker APEXII area-detector'
_diffrn_measurement_method '\f and \w'
_diffrn_radiation_monochromator graphite
_diffrn_radiation_source 'fine-focus sealed tube'
_diffrn_radiation_type MoK\a
_diffrn_radiation_wavelength 0.71073
_diffrn_reflns_av_R_equivalents 0.0503
_diffrn_reflns_av_sigmaI/netI 0.0344
_diffrn_reflns_limit_h_max 12
_diffrn_reflns_limit_h_min -12
_diffrn_reflns_limit_k_max 9
_diffrn_reflns_limit_k_min -8
_diffrn_reflns_limit_l_max 21
_diffrn_reflns_limit_l_min -21
_diffrn_reflns_number 13460
_diffrn_reflns_theta_full 24.99
_diffrn_reflns_theta_max 24.99
_diffrn_reflns_theta_min 2.41
_diffrn_standards_decay_% 5
_diffrn_standards_number 0
_exptl_absorpt_coefficient_mu 0.092
_exptl_absorpt_correction_type none
_exptl_absorpt_process_details none
_exptl_crystal_colour colorless
_exptl_crystal_density_diffrn 1.343
_exptl_crystal_density_method 'not measured'
_exptl_crystal_description prism
_exptl_crystal_F_000 632
_exptl_crystal_size_max 0.40
_exptl_crystal_size_mid 0.30
_exptl_crystal_size_min 0.20
_refine_diff_density_max 0.242
_refine_diff_density_min -0.213
_refine_ls_extinction_method none
_refine_ls_goodness_of_fit_ref 1.050
_refine_ls_hydrogen_treatment constr
_refine_ls_matrix_type full
_refine_ls_number_parameters 199
_refine_ls_number_reflns 2577
_refine_ls_number_restraints 0
_refine_ls_restrained_S_all 1.050
_refine_ls_R_factor_all 0.0632
_refine_ls_R_factor_gt 0.0473
_refine_ls_shift/su_max 0.000
_refine_ls_shift/su_mean 0.000
_refine_ls_structure_factor_coef Fsqd
_refine_ls_weighting_details 'calc w=1/[\s^2^(Fo^2^)+(0.0744P)^2^+0.3652P] where P=(Fo^2^+2Fc^2^)/3'
_refine_ls_weighting_scheme calc
_refine_ls_wR_factor_gt 0.1279
_refine_ls_wR_factor_ref 0.1405
_reflns_number_gt 2041
_reflns_number_total 2577
_reflns_threshold_expression I>2sigma(I)
_cod_data_source_file is2647.cif
_cod_data_source_block I
_cod_original_cell_volume 1475.7(2)
_cod_original_sg_symbol_H-M 'P 21/c'
_cod_database_code 2229101
_cod_database_fobs_code 2229101

loop_
_symmetry_equiv_pos_site_id
_symmetry_equiv_pos_as_xyz
1 x,y,z
2 -x,1/2+y,1/2-z
3 -x,-y,-z
4 x,1/2-y,1/2+z

loop_
_atom_site_aniso_label
_atom_site_aniso_U_11
_atom_site_aniso_U_22
_atom_site_aniso_U_33
_atom_site_aniso_U_12
_atom_site_aniso_U_13
_atom_site_aniso_U_23
O9 0.0456(7) 0.0494(8) 0.0576(8) 0.0014(6) 0.0173(6) 0.0056(6)
O10 0.0457(8) 0.0741(10) 0.0721(10) 0.0067(7) 0.0219(7) 0.0212(8)
N4 0.0659(11) 0.0607(11) 0.0553(10) 0.0091(9) 0.0308(9) -0.0015(8)
N8 0.0436(8) 0.0456(9) 0.0468(9) 0.0005(7) 0.0212(7) 0.0029(7)
N11 0.0457(9) 0.0467(9) 0.0575(9) -0.0019(7) 0.0261(7) 0.0031(8)
N16 0.0781(13) 0.1039(18) 0.1004(16) -0.0224(13) 0.0575(12) -0.0310(14)
C1 0.0394(9) 0.0395(10) 0.0437(10) -0.0073(7) 0.0163(8) -0.0001(8)
C2 0.0422(10) 0.0619(13) 0.0405(10) 0.0012(9) 0.0119(8) 0.0086(9)
C3 0.0406(10) 0.0573(12) 0.0553(12) 0.0093(9) 0.0187(9) 0.0087(10)
C4 0.0428(10) 0.0425(10) 0.0489(10) -0.0055(8) 0.0220(8) 0.0014(8)
C5 0.0525(11) 0.0547(12) 0.0403(10) 0.0066(9) 0.0156(8) 0.0079(9)
C6 0.0480(10) 0.0468(11) 0.0526(11) 0.0088(9) 0.0186(9) 0.0036(9)
C7 0.0497(10) 0.0462(11) 0.0500(11) -0.0096(9) 0.0226(9) -0.0050(9)
C9 0.0432(10) 0.0431(10) 0.0362(9) -0.0010(8) 0.0173(8) -0.0044(8)
C10 0.0442(10) 0.0477(11) 0.0399(9) -0.0013(9) 0.0179(8) -0.0017(8)
C12 0.0536(12) 0.0529(12) 0.0691(13) -0.0151(9) 0.0305(10) -0.0055(10)
C13 0.0384(9) 0.0474(11) 0.0541(11) -0.0074(8) 0.0210(8) 0.0058(9)
C14 0.0426(10) 0.0638(13) 0.0574(12) -0.0010(10) 0.0187(9) 0.0143(10)
C15 0.0513(12) 0.0529(13) 0.0876(16) 0.0037(10) 0.0351(11) 0.0096(12)
C16 0.0477(11) 0.0610(13) 0.0701(14) -0.0178(10) 0.0329(10) -0.0091(11)
C17 0.0548(12) 0.0921(18) 0.0524(12) -0.0055(12) 0.0174(10) 0.0059(12)
C18 0.0485(11) 0.0689(14) 0.0639(13) 0.0098(10) 0.0210(10) 0.0134(11)

loop_
_atom_site_type_symbol
_atom_site_label
_atom_site_fract_x
_atom_site_fract_y
_atom_site_fract_z
_atom_site_U_iso_or_equiv
_atom_site_thermal_displace_type
_atom_site_calc_flag
_atom_site_refinement_flags
_atom_site_occupancy
O O9 -0.04287(12) 0.80255(17) 0.03285(8) 0.0510(4) Uani . . 1.000
O O10 0.28644(13) 0.6703(2) 0.11061(9) 0.0636(5) Uani . . 1.000
N N4 -0.22384(17) 0.7608(2) 0.35278(10) 0.0581(6) Uani . . 1.000
N N8 0.04232(14) 0.56568(19) 0.09827(9) 0.0439(5) Uani . . 1.000
N N11 0.19920(15) 0.8886(2) 0.03145(9) 0.0478(5) Uani . . 1.000
N N16 0.4741(2) 0.6082(3) -0.21045(14) 0.0872(9) Uani . . 1.000
C C1 -0.12077(16) 0.5601(2) 0.16642(10) 0.0404(6) Uani . . 1.000
C C2 -0.22418(18) 0.6700(3) 0.15269(11) 0.0488(6) Uani . . 1.000
C C3 -0.26137(18) 0.7320(3) 0.21331(11) 0.0505(7) Uani . . 1.000
C C4 -0.19297(17) 0.6871(2) 0.29106(11) 0.0431(6) Uani . . 1.000
C C5 -0.09016(19) 0.5751(3) 0.30558(11) 0.0493(6) Uani . . 1.000
C C6 -0.05570(18) 0.5125(3) 0.24415(11) 0.0488(6) Uani . . 1.000
C C7 -0.08159(18) 0.4955(3) 0.09935(11) 0.0472(6) Uani . . 1.000
C C9 0.05074(17) 0.7099(2) 0.06609(10) 0.0399(6) Uani . . 1.000
C C10 0.19201(18) 0.7547(2) 0.07215(10) 0.0430(6) Uani . . 1.000
C C12 0.3227(2) 0.9461(3) 0.02409(13) 0.0561(7) Uani . . 1.000
C C13 0.36006(17) 0.8540(2) -0.03788(11) 0.0453(6) Uani . . 1.000
C C14 0.45884(18) 0.7383(3) -0.01763(13) 0.0542(7) Uani . . 1.000
C C15 0.4959(2) 0.6559(3) -0.07410(15) 0.0610(8) Uani . . 1.000
C C16 0.4330(2) 0.6865(3) -0.15412(13) 0.0563(7) Uani . . 1.000
C C17 0.3328(2) 0.8023(3) -0.17473(13) 0.0667(8) Uani . . 1.000
C C18 0.2968(2) 0.8838(3) -0.11778(13) 0.0600(7) Uani . . 1.000
H H2 -0.27013 0.70323 0.10101 0.0586 Uiso . . 1.000
H H3 -0.33254 0.80416 0.20198 0.0606 Uiso . . 1.000
H H4A -0.28523 0.83393 0.34251 0.0696 Uiso . . 1.000
H H4B -0.18144 0.73296 0.40102 0.0696 Uiso . . 1.000
H H5 -0.04405 0.54185 0.35724 0.0591 Uiso . . 1.000
H H6 0.01287 0.43645 0.25513 0.0586 Uiso . . 1.000
H H7A -0.15096 0.52059 0.04962 0.0567 Uiso . . 1.000
H H7B -0.07300 0.37623 0.10376 0.0567 Uiso . . 1.000
H H8 0.11364 0.51010 0.11973 0.0527 Uiso . . 1.000
H H11 0.12828 0.94390 0.00844 0.0574 Uiso . . 1.000
H H12A 0.31459 1.06273 0.01087 0.0673 Uiso . . 1.000
H H12B 0.39291 0.93392 0.07483 0.0673 Uiso . . 1.000
H H14A 0.50224 0.71438 0.03561 0.0650 Uiso . . 1.000
H H15 0.56389 0.57895 -0.05811 0.0732 Uiso . . 1.000
H H16A 0.43692 0.63146 -0.25982 0.1046 Uiso . . 1.000
H H16B 0.53677 0.53665 -0.19591 0.1046 Uiso . . 1.000
H H17 0.28877 0.82581 -0.22794 0.0801 Uiso . . 1.000
H H18 0.22843 0.96034 -0.13353 0.0720 Uiso . . 1.000

loop_
_atom_type_symbol
_atom_type_description
_atom_type_scat_dispersion_real
_atom_type_scat_dispersion_imag
_atom_type_scat_source
C C 0.0033 0.0016 'International Tables Vol C Tables 4.2.6.8 and 6.1.1.4'
H H 0.0000 0.0000 'International Tables Vol C Tables 4.2.6.8 and 6.1.1.4'
N N 0.0061 0.0033 'International Tables Vol C Tables 4.2.6.8 and 6.1.1.4'
O O 0.0106 0.0060 'International Tables Vol C Tables 4.2.6.8 and 6.1.1.4'

loop_
_geom_angle_atom_site_label_1
_geom_angle_atom_site_label_2
_geom_angle_atom_site_label_3
_geom_angle_site_symmetry_1
_geom_angle_site_symmetry_2
_geom_angle_site_symmetry_3
_geom_angle
_geom_angle_publ_flag
C7 N8 C9 . . . 123.50(17) no
C10 N11 C12 . . . 122.67(17) no
H4A N4 H4B . . . 120.00 no
C4 N4 H4B . . . 120.00 no
C4 N4 H4A . . . 120.00 no
C7 N8 H8 . . . 118.00 no
C9 N8 H8 . . . 118.00 no
C10 N11 H11 . . . 119.00 no
C12 N11 H11 . . . 119.00 no
C16 N16 H16A . . . 120.00 no
C16 N16 H16B . . . 120.00 no
H16A N16 H16B . . . 120.00 no
C2 C1 C6 . . . 117.19(17) no
C6 C1 C7 . . . 121.88(17) no
C2 C1 C7 . . . 120.93(16) no
C1 C2 C3 . . . 122.01(18) no
C2 C3 C4 . . . 120.2(2) no
N4 C4 C5 . . . 121.58(17) no
C3 C4 C5 . . . 118.37(18) no
N4 C4 C3 . . . 119.97(17) no
C4 C5 C6 . . . 120.60(18) no
C1 C6 C5 . . . 121.6(2) no
N8 C7 C1 . . . 112.83(17) no
O9 C9 N8 . . . 125.51(18) no
O9 C9 C10 . . . 121.24(15) no
N8 C9 C10 . . . 113.25(15) no
O10 C10 C9 . . . 121.48(16) no
N11 C10 C9 . . . 113.58(16) no
O10 C10 N11 . . . 124.94(19) no
N11 C12 C13 . . . 113.26(18) no
C12 C13 C18 . . . 121.34(18) no
C12 C13 C14 . . . 121.55(18) no
C14 C13 C18 . . . 117.10(19) no
C13 C14 C15 . . . 121.9(2) no
C14 C15 C16 . . . 120.9(2) no
N16 C16 C17 . . . 122.0(2) no
N16 C16 C15 . . . 120.7(2) no
C15 C16 C17 . . . 117.3(2) no
C16 C17 C18 . . . 121.3(2) no
C13 C18 C17 . . . 121.5(2) no
C1 C2 H2 . . . 119.00 no
C3 C2 H2 . . . 119.00 no
C2 C3 H3 . . . 120.00 no
C4 C3 H3 . . . 120.00 no
C4 C5 H5 . . . 120.00 no
C6 C5 H5 . . . 120.00 no
C1 C6 H6 . . . 119.00 no
C5 C6 H6 . . . 119.00 no
N8 C7 H7A . . . 109.00 no
N8 C7 H7B . . . 109.00 no
C1 C7 H7A . . . 109.00 no
C1 C7 H7B . . . 109.00 no
H7A C7 H7B . . . 108.00 no
N11 C12 H12A . . . 109.00 no
N11 C12 H12B . . . 109.00 no
C13 C12 H12A . . . 109.00 no
C13 C12 H12B . . . 109.00 no
H12A C12 H12B . . . 108.00 no
C13 C14 H14A . . . 119.00 no
C15 C14 H14A . . . 119.00 no
C14 C15 H15 . . . 120.00 no
C16 C15 H15 . . . 120.00 no
C16 C17 H17 . . . 119.00 no
C18 C17 H17 . . . 119.00 no
C13 C18 H18 . . . 119.00 no
C17 C18 H18 . . . 119.00 no

loop_
_geom_bond_atom_site_label_1
_geom_bond_atom_site_label_2
_geom_bond_site_symmetry_1
_geom_bond_site_symmetry_2
_geom_bond_distance
_geom_bond_publ_flag
O9 C9 . . 1.235(2) no
O10 C10 . . 1.224(2) no
N4 C4 . . 1.398(3) no
N8 C7 . . 1.460(3) no
N8 C9 . . 1.320(2) no
N11 C10 . . 1.325(2) no
N11 C12 . . 1.461(3) no
N16 C16 . . 1.391(3) no
N4 H4A . . 0.8600 no
N4 H4B . . 0.8600 no
N8 H8 . . 0.8600 no
N11 H11 . . 0.8600 no
N16 H16A . . 0.8600 no
N16 H16B . . 0.8600 no
C1 C6 . . 1.386(3) no
C1 C7 . . 1.503(3) no
C1 C2 . . 1.382(3) no
C2 C3 . . 1.380(3) no
C3 C4 . . 1.386(3) no
C4 C5 . . 1.386(3) no
C5 C6 . . 1.378(3) no
C9 C10 . . 1.535(3) no
C12 C13 . . 1.507(3) no
C13 C18 . . 1.384(3) no
C13 C14 . . 1.371(3) no
C14 C15 . . 1.385(3) no
C15 C16 . . 1.386(3) no
C16 C17 . . 1.382(3) no
C17 C18 . . 1.382(3) no
C2 H2 . . 0.9300 no
C3 H3 . . 0.9300 no
C5 H5 . . 0.9300 no
C6 H6 . . 0.9300 no
C7 H7A . . 0.9700 no
C7 H7B . . 0.9700 no
C12 H12A . . 0.9700 no
C12 H12B . . 0.9700 no
C14 H14A . . 0.9300 no
C15 H15 . . 0.9300 no
C17 H17 . . 0.9300 no
C18 H18 . . 0.9300 no

loop_
_geom_contact_atom_site_label_1
_geom_contact_atom_site_label_2
_geom_contact_distance
_geom_contact_site_symmetry_1
_geom_contact_site_symmetry_2
_geom_contact_publ_flag
O9 N11 2.713(2) . . no
O9 N11 3.015(2) . 3_575 no
O9 N4 3.196(2) . 4_564 no
O10 C13 3.382(2) . . no
O10 N8 2.704(2) . . no
O9 H11 2.2700 . 3_575 no
O9 H5 2.6900 . 2_555 no
O9 H4B 2.3500 . 4_564 no
O9 H7A 2.6300 . . no
O9 H11 2.3400 . . no
O10 H8 2.3200 . . no
O10 H12B 2.6100 . . no
O10 H4A 2.8500 . 2_545 no
O10 H16B 2.6000 . 3_665 no
O10 H16A 2.8300 . 4_565 no
O10 H17 2.9000 . 4_565 no
N4 N8 3.085(2) . 2_555 no
N4 O9 3.196(2) . 4_565 no
N4 N16 3.240(3) . 4_465 no
N8 O10 2.704(2) . . no
N8 N4 3.085(2) . 2_545 no
N11 O9 3.015(2) . 3_575 no
N11 O9 2.713(2) . . no
N16 N4 3.240(3) . 4_664 no
N4 H16B 2.9300 . 4_465 no
N4 H8 2.3100 . 2_555 no
N16 H4A 2.4800 . 4_664 no
C3 C18 3.509(3) . 3_575 no
C7 C10 3.536(3) . 3_565 no
C7 C9 3.523(3) . 3_565 no
C9 C7 3.523(3) . 3_565 no
C10 C7 3.536(3) . 3_565 no
C12 C14 3.506(3) . 3_675 no
C13 O10 3.382(2) . . no
C14 C15 3.547(3) . 3_665 no
C14 C12 3.506(3) . 3_675 no
C15 C14 3.547(3) . 3_665 no
C18 C3 3.509(3) . 3_575 no
C2 H18 3.0100 . 3_575 no
C2 H14A 3.0000 . 1_455 no
C3 H18 2.9600 . 3_575 no
C3 H6 3.0300 . 2_555 no
C4 H8 3.0300 . 2_555 no
C9 H5 3.0300 . 2_555 no
C10 H7A 3.0500 . 3_565 no
C14 H2 2.9800 . 1_655 no
C14 H15 2.9600 . 3_665 no
C14 H12A 2.9000 . 3_675 no
C15 H14A 3.0700 . 3_665 no
C15 H12A 3.0100 . 3_675 no
C16 H4A 3.0700 . 4_664 no
C18 H3 3.0400 . 3_575 no
H2 C14 2.9800 . 1_455 no
H2 H7A 2.3500 . . no
H2 H14A 2.3300 . 1_455 no
H3 H4A 2.4100 . . no
H3 C18 3.0400 . 3_575 no
H4A H3 2.4100 . . no
H4A O10 2.8500 . 2_555 no
H4A H8 2.2500 . 2_555 no
H4A N16 2.4800 . 4_465 no
H4A C16 3.0700 . 4_465 no
H4A H16B 2.0900 . 4_465 no
H4B H5 2.4500 . . no
H4B H8 2.4300 . 2_555 no
H4B O9 2.3500 . 4_565 no
H5 H4B 2.4500 . . no
H5 O9 2.6900 . 2_545 no
H5 C9 3.0300 . 2_545 no
H6 C3 3.0300 . 2_545 no
H7A O9 2.6300 . . no
H7A H2 2.3500 . . no
H7A C10 3.0500 . 3_565 no
H8 O10 2.3200 . . no
H8 N4 2.3100 . 2_545 no
H8 C4 3.0300 . 2_545 no
H8 H4A 2.2500 . 2_545 no
H8 H4B 2.4300 . 2_545 no
H11 O9 2.3400 . . no
H11 O9 2.2700 . 3_575 no
H12A H18 2.5800 . . no
H12A C14 2.9000 . 3_675 no
H12A C15 3.0100 . 3_675 no
H12B O10 2.6100 . . no
H12B H14A 2.3700 . . no
H14A C2 3.0000 . 1_655 no
H14A H2 2.3300 . 1_655 no
H14A H12B 2.3700 . . no
H14A C15 3.0700 . 3_665 no
H14A H15 2.5500 . 3_665 no
H15 H16B 2.4200 . . no
H15 C14 2.9600 . 3_665 no
H15 H14A 2.5500 . 3_665 no
H16A H17 2.4500 . . no
H16A O10 2.8300 . 4_564 no
H16B H15 2.4200 . . no
H16B O10 2.6000 . 3_665 no
H16B N4 2.9300 . 4_664 no
H16B H4A 2.0900 . 4_664 no
H17 H16A 2.4500 . . no
H17 O10 2.9000 . 4_564 no
H18 H12A 2.5800 . . no
H18 C2 3.0100 . 3_575 no
H18 C3 2.9600 . 3_575 no

loop_
_geom_hbond_atom_site_label_D
_geom_hbond_atom_site_label_H
_geom_hbond_atom_site_label_A
_geom_hbond_site_symmetry_A
_geom_hbond_distance_DH
_geom_hbond_distance_HA
_geom_hbond_distance_DA
_geom_hbond_angle_DHA
_geom_hbond_publ_flag
N4 H4A N16 4_465 0.86 2.48 3.240(3) 147 yes
N4 H4B O9 4_565 0.86 2.35 3.196(2) 170 yes
N8 H8 O10 . 0.86 2.32 2.704(2) 107 yes
N8 H8 N4 2_545 0.86 2.31 3.085(2) 150 yes
N11 H11 O9 . 0.86 2.34 2.713(2) 107 yes
N11 H11 O9 3_575 0.86 2.27 3.015(2) 145 yes
C6 H6 Cg1 2_545 0.93 2.94 3.836(3) 162 yes

loop_
_geom_torsion_atom_site_label_1
_geom_torsion_atom_site_label_2
_geom_torsion_atom_site_label_3
_geom_torsion_atom_site_label_4
_geom_torsion_site_symmetry_1
_geom_torsion_site_symmetry_2
_geom_torsion_site_symmetry_3
_geom_torsion_site_symmetry_4
_geom_torsion
_geom_torsion_publ_flag
C7 N8 C9 C10 . . . . -179.47(15) no
C9 N8 C7 C1 . . . . -83.4(2) no
C7 N8 C9 O9 . . . . -0.5(3) no
C12 N11 C10 O10 . . . . 3.8(3) no
C10 N11 C12 C13 . . . . 80.5(2) no
C12 N11 C10 C9 . . . . -175.23(16) no
C2 C1 C6 C5 . . . . -1.6(3) no
C7 C1 C2 C3 . . . . -179.5(2) no
C6 C1 C7 N8 . . . . -72.8(2) no
C7 C1 C6 C5 . . . . 178.5(2) no
C6 C1 C2 C3 . . . . 0.6(3) no
C2 C1 C7 N8 . . . . 107.3(2) no
C1 C2 C3 C4 . . . . 1.3(3) no
C2 C3 C4 N4 . . . . 174.6(2) no
C2 C3 C4 C5 . . . . -2.1(3) no
N4 C4 C5 C6 . . . . -175.6(2) no
C3 C4 C5 C6 . . . . 1.1(3) no
C4 C5 C6 C1 . . . . 0.8(3) no
O9 C9 C10 O10 . . . . 173.86(17) no
O9 C9 C10 N11 . . . . -7.1(2) no
N8 C9 C10 O10 . . . . -7.1(2) no
N8 C9 C10 N11 . . . . 171.93(15) no
N11 C12 C13 C14 . . . . -105.0(2) no
N11 C12 C13 C18 . . . . 75.6(2) no
C12 C13 C14 C15 . . . . -178.5(2) no
C18 C13 C14 C15 . . . . 1.0(3) no
C12 C13 C18 C17 . . . . 178.5(2) no
C14 C13 C18 C17 . . . . -0.9(3) no
C13 C14 C15 C16 . . . . -0.6(4) no
C14 C15 C16 N16 . . . . 177.4(2) no
C14 C15 C16 C17 . . . . 0.2(4) no
N16 C16 C17 C18 . . . . -177.4(2) no
C15 C16 C17 C18 . . . . -0.1(4) no
C16 C17 C18 C13 . . . . 0.5(4) no

loop_
_cod_related_entry_id
_cod_related_entry_database
_cod_related_entry_code
1 ChemSpider 30656469
